data_2021138
loop_
_publ_author_name
'Drath, Olga'
'Gable, Robert W.'
'Boskovic, Colette'

_publ_section_title
;
 Structural investigation of one- and two-dimensional coordination
 polymers based on cobalt--bis(dioxolene) units and
 1-hydroxy-1,2,4,5-tetrakis(pyridin-4-yl)cyclohexane
;
_journal_coeditor_code FP3055
_journal_issue 6
_journal_name_full 'Acta Crystallographica Section C Structural Chemistry'
_journal_paper_doi 10.1107/S205322961800671X
_journal_volume 74
_journal_year 2018
_chemical_formula_iupac '[Co (C14 H20 O2)2 (C26 H24 N4 O1)], C2 H6 O, 5H2 O'
_chemical_formula_moiety 'C54 H64 Co N4 O5, C2 H6 O, 5(H2 O)'
_chemical_formula_sum 'C56 H80 Co N4 O11'
_chemical_formula_weight 1044.17
_chemical_name_systematic
'<i>catena</i>-Poly[[[(3,5-di-<i>tert</i>-butylbenzene-1,2-diolato)(1,5-di-<i>tert</i>-butyl-4-oxocyclohexa-2,5-dien-1-yl-3-olato)cobalt(III)]-\m-1-hydroxy-1,2,4,5-tetrakis(pyridin-4-yl)cyclohexane]--ethanol--water (1/1/5)]'
_space_group_crystal_system triclinic
_space_group_IT_number 2
_space_group_name_Hall '-P 1'
_space_group_name_H-M_alt 'P -1'
_symmetry_space_group_name_Hall '-P 1'
_symmetry_space_group_name_H-M 'P -1'
_atom_sites_solution_hydrogens mixed
_audit_creation_method
;
Olex2 1.2
(compiled Apr 26 2018 14:22:13 for OlexSys, GUI svn.r5492)
;
_cell_angle_alpha 75.34(3)
_cell_angle_beta 83.15(3)
_cell_angle_gamma 78.70(3)
_cell_formula_units_Z 2
_cell_length_a 10.072(2)
_cell_length_b 16.135(3)
_cell_length_c 18.192(4)
_cell_measurement_reflns_used 60678
_cell_measurement_temperature 100
_cell_measurement_theta_max 26.544
_cell_measurement_theta_min 2.071
_cell_volume 2797.1(11)
_computing_cell_refinement
;
XDS (Kabsch, 1993)
;
_computing_data_collection
;
BluIce (McPhillips <i>et al.</i>, 2002)
;
_computing_data_reduction
;
XDS (Kabsch, 1993)
;
_computing_molecular_graphics
;
OLEX2 (Dolomanov <i>et al.</i>,  2009)
;
_computing_publication_material
;
OLEX2 (Dolomanov <i>et al.</i>,  2009)
;
_computing_structure_refinement
;
SHELXL (Sheldrick, 2015b)
;
_computing_structure_solution
;
SHELXT (Sheldrick, 2015a)
;
_diffrn_ambient_temperature 100
_diffrn_measured_fraction_theta_full 0.999
_diffrn_measured_fraction_theta_max 0.875
_diffrn_measurement_device_type 'ADSC Quantum 210r'
_diffrn_measurement_method 'Phi Scan'
_diffrn_radiation_monochromator 'Silicon Double Crystal'
_diffrn_radiation_type MoK\a
_diffrn_radiation_wavelength 0.71073
_diffrn_reflns_av_R_equivalents 0.0797
_diffrn_reflns_limit_h_max 14
_diffrn_reflns_limit_h_min -14
_diffrn_reflns_limit_k_max 22
_diffrn_reflns_limit_k_min -23
_diffrn_reflns_limit_l_max 26
_diffrn_reflns_limit_l_min -26
_diffrn_reflns_number 107853
_diffrn_reflns_theta_full 25.242
_diffrn_reflns_theta_max 32.024
_diffrn_reflns_theta_min 1.160
_diffrn_standards_number 0
_exptl_absorpt_coefficient_mu 0.368
_exptl_absorpt_correction_T_max 0.993
_exptl_absorpt_correction_T_min 0.963
_exptl_absorpt_correction_type multi-scan
_exptl_absorpt_process_details '(SADABS; Bruker, 2012)'
_exptl_crystal_colour 'clear blue'
_exptl_crystal_density_diffrn 1.240
_exptl_crystal_description plate
_exptl_crystal_F_000 1118
_exptl_crystal_size_max 0.1
_exptl_crystal_size_mid 0.04
_exptl_crystal_size_min 0.02
_refine_diff_density_max 2.647
_refine_diff_density_min -0.847
_refine_ls_extinction_coef 0.067(4)
_refine_ls_extinction_expression Fc^*^=kFc[1+0.001xFc^2^\l^3^/sin(2\q)]^-1/4^
_refine_ls_extinction_method 'SHELXL-2018/3 (Sheldrick, 2018)'
_refine_ls_goodness_of_fit_ref 1.040
_refine_ls_hydrogen_treatment mixed
_refine_ls_matrix_type full
_refine_ls_number_parameters 682
_refine_ls_number_reflns 17013
_refine_ls_number_restraints 88
_refine_ls_restrained_S_all 1.057
_refine_ls_R_factor_all 0.1245
_refine_ls_R_factor_gt 0.0938
_refine_ls_shift/su_max 0.001
_refine_ls_shift/su_mean 0.000
_refine_ls_structure_factor_coef Fsqd
_refine_ls_weighting_details 'w=1/[\s^2^(Fo^2^)+(0.1327P)^2^+7.1860P] where P=(Fo^2^+2Fc^2^)/3'
_refine_ls_weighting_scheme calc
_refine_ls_wR_factor_gt 0.2554
_refine_ls_wR_factor_ref 0.2759
_reflns_number_gt 12047
_reflns_number_total 17013
_reflns_threshold_expression 'I > 2\s(I)'
_cod_data_source_file fp3055sup1.cif
_cod_data_source_block 2_100k
_cod_database_code 2021138
_shelx_space_group_comment
;
The symmetry employed for this shelxl refinement is uniquely defined
by the following loop, which should always be used as a source of
symmetry information in preference to the above space-group names.
They are only intended as comments.
;

loop_
_space_group_symop_operation_xyz
'x, y, z'
'-x, -y, -z'

loop_
_atom_site_type_symbol
_atom_site_label
_atom_site_fract_x
_atom_site_fract_y
_atom_site_fract_z
_atom_site_U_iso_or_equiv
_atom_site_adp_type
_atom_site_calc_flag
_atom_site_occupancy
_atom_site_disorder_assembly
_atom_site_disorder_group
Co Co1 0.37965(4) 0.57434(3) 0.77409(2) 0.02219(14) Uani d 1 . .
O O1 0.2329(2) 0.57475(15) 0.72056(14) 0.0276(5) Uani d 1 . .
O O2 0.2626(2) 0.64608(15) 0.82992(14) 0.0282(5) Uani d 1 . .
O O3 0.4869(2) 0.49651(14) 0.71821(13) 0.0251(5) Uani d 1 . .
O O4 0.3433(3) 0.47224(15) 0.84861(14) 0.0311(5) Uani d 1 . .
N N1 0.4205(3) 0.67522(16) 0.69664(15) 0.0229(5) Uani d 1 . .
N N2 0.9848(3) 1.12061(19) 0.5259(2) 0.0361(7) Uani d 1 . .
N N3 0.5368(3) 0.57308(17) 0.82811(16) 0.0264(5) Uani d 1 . .
C C1 0.1454(3) 0.6732(2) 0.79613(19) 0.0257(6) Uani d 1 . .
C C2 0.1283(3) 0.6349(2) 0.73630(19) 0.0254(6) Uani d 1 . .
C C3 0.0093(4) 0.6614(2) 0.6969(2) 0.0286(7) Uani d 1 . .
C C4 -0.0907(4) 0.7249(2) 0.7210(2) 0.0317(7) Uani d 1 . .
H H4 -0.172112 0.743386 0.695451 0.038 Uiso calc 1 . .
C C5 -0.0770(4) 0.7630(2) 0.7814(2) 0.0328(7) Uani d 1 . .
C C6 0.0430(4) 0.7362(2) 0.8180(2) 0.0290(7) Uani d 1 . .
H H6 0.055399 0.761010 0.858340 0.035 Uiso calc 1 . .
C C7 -0.1918(4) 0.8314(3) 0.8045(3) 0.0423(9) Uani d 1 . .
C C8 -0.1593(6) 0.8629(4) 0.8727(3) 0.0611(14) Uani d 1 . .
H H8A -0.141820 0.813093 0.916290 0.092 Uiso calc 1 . .
H H8B -0.236641 0.904851 0.886499 0.092 Uiso calc 1 . .
H H8C -0.078761 0.890773 0.858671 0.092 Uiso calc 1 . .
C C9 -0.3205(5) 0.7893(4) 0.8322(3) 0.0603(13) Uani d 1 . .
H H9A -0.345559 0.766683 0.791613 0.090 Uiso calc 1 . .
H H9B -0.395480 0.833197 0.845314 0.090 Uiso calc 1 . .
H H9C -0.301773 0.741636 0.877264 0.090 Uiso calc 1 . .
C C10 -0.2247(7) 0.9065(4) 0.7387(3) 0.0717(18) Uani d 1 . .
H H10A -0.145303 0.935052 0.721792 0.108 Uiso calc 1 . .
H H10B -0.300905 0.948046 0.754202 0.108 Uiso calc 1 . .
H H10C -0.249556 0.885878 0.696825 0.108 Uiso calc 1 . .
C C11 -0.0047(4) 0.6234(2) 0.6296(2) 0.0333(7) Uani d 1 . .
C C12 0.0084(4) 0.5230(3) 0.6554(2) 0.0390(8) Uani d 1 . .
H H12A 0.005921 0.499318 0.611038 0.058 Uiso calc 1 . .
H H12B -0.066993 0.507904 0.692539 0.058 Uiso calc 1 . .
H H12C 0.094656 0.498257 0.678721 0.058 Uiso calc 1 . .
C C13 0.1082(4) 0.6438(3) 0.5672(2) 0.0384(8) Uani d 1 . .
H H13A 0.103973 0.706956 0.550637 0.058 Uiso calc 1 . .
H H13B 0.096416 0.621019 0.523755 0.058 Uiso calc 1 . .
H H13C 0.196621 0.616621 0.587130 0.058 Uiso calc 1 . .
C C14 -0.1429(4) 0.6598(3) 0.5954(3) 0.0468(10) Uani d 1 . .
H H14A -0.155940 0.723433 0.581201 0.070 Uiso calc 1 . .
H H14B -0.215605 0.641055 0.633075 0.070 Uiso calc 1 . .
H H14C -0.145015 0.637907 0.549988 0.070 Uiso calc 1 . .
C C15 0.4044(3) 0.4027(2) 0.82641(19) 0.0268(6) Uani d 1 . .
C C16 0.4819(3) 0.41566(19) 0.75339(18) 0.0235(6) Uani d 1 . .
C C17 0.5484(3) 0.34293(19) 0.72401(19) 0.0250(6) Uani d 1 . .
C C18 0.5360(4) 0.2612(2) 0.7695(2) 0.0315(7) Uani d 1 . .
H H18 0.579375 0.211732 0.751097 0.038 Uiso calc 1 . .
C C19 0.4625(4) 0.2471(2) 0.8417(2) 0.0387(9) Uani d 1 . .
C C20 0.3968(4) 0.3178(2) 0.8693(2) 0.0356(8) Uani d 1 . .
H H20 0.346342 0.309044 0.917411 0.043 Uiso calc 1 . .
C C21 0.6281(4) 0.3563(2) 0.6462(2) 0.0292(7) Uani d 1 . .
C C22 0.7456(4) 0.4042(3) 0.6474(3) 0.0406(9) Uani d 1 . .
H H22A 0.708721 0.461651 0.657141 0.061 Uiso calc 1 . .
H H22B 0.798446 0.411106 0.598038 0.061 Uiso calc 1 . .
H H22C 0.804349 0.370436 0.687706 0.061 Uiso calc 1 . .
C C23 0.5359(5) 0.4088(3) 0.5842(2) 0.0441(10) Uani d 1 . .
H H23A 0.464103 0.376595 0.581768 0.066 Uiso calc 1 . .
H H23B 0.589209 0.418735 0.534994 0.066 Uiso calc 1 . .
H H23C 0.494999 0.464796 0.595693 0.066 Uiso calc 1 . .
C C24 0.6903(5) 0.2690(2) 0.6258(2) 0.0397(9) Uani d 1 . .
H H24A 0.750136 0.233668 0.665112 0.060 Uiso calc 1 . .
H H24B 0.742754 0.279932 0.576463 0.060 Uiso calc 1 . .
H H24C 0.617477 0.237776 0.622982 0.060 Uiso calc 1 . .
C C25 0.4568(5) 0.1535(2) 0.8887(3) 0.0607(15) Uani d 1 . .
C C29 0.4429(3) 0.67320(19) 0.62257(18) 0.0238(6) Uani d 1 . .
H H29 0.440307 0.620794 0.608415 0.029 Uiso calc 1 . .
C C30 0.4236(4) 0.7506(2) 0.7150(2) 0.0310(7) Uani d 1 . .
H H30 0.407133 0.753096 0.766997 0.037 Uiso calc 1 . .
C C31 0.4497(4) 0.8246(2) 0.6614(2) 0.0329(8) Uani d 1 . .
H H31 0.451999 0.876216 0.677011 0.039 Uiso calc 1 . .
C C32 0.4697(3) 0.7454(2) 0.56618(19) 0.0256(6) Uani d 1 . .
H H32 0.486235 0.741350 0.514573 0.031 Uiso calc 1 . .
C C33 0.4723(3) 0.82349(19) 0.58496(19) 0.0260(6) Uani d 1 . .
C C34 0.4949(3) 0.90446(19) 0.52309(18) 0.0270(6) Uani d 0.696(3) A 1
H H34 0.516186 0.888774 0.472689 0.032 Uiso calc 0.696(3) A 1
C C36 0.6125(4) 0.9424(2) 0.5406(2) 0.0288(7) Uani d 0.5 A 1
H H36A 0.696204 0.898172 0.543034 0.035 Uiso calc 0.5 A 1
H H36B 0.592011 0.956419 0.591166 0.035 Uiso calc 0.5 A 1
C C37 0.6372(4) 1.0254(2) 0.4800(2) 0.0286(7) Uani d 0.196(3) A 1
O O6 0.6495(15) 0.9994(7) 0.4085(4) 0.036(3) Uani d 0.196(3) A 1
H H6A 0.731229 0.980037 0.397665 0.054 Uiso calc 0.196(3) A 1
C C34A 0.4949(3) 0.90446(19) 0.52309(18) 0.0270(6) Uani d 0.304(3) A 2
O O6A 0.5281(7) 0.8821(4) 0.4499(2) 0.0232(15) Uani d 0.304(3) A 2
H H6AA 0.589254 0.837860 0.454261 0.035 Uiso calc 0.304(3) A 2
C C36A 0.6125(4) 0.9424(2) 0.5406(2) 0.0288(7) Uani d 0.5 A 2
H H36C 0.696204 0.898172 0.543034 0.035 Uiso calc 0.5 A 2
H H36D 0.592011 0.956419 0.591166 0.035 Uiso calc 0.5 A 2
C C37A 0.6372(4) 1.0254(2) 0.4800(2) 0.0286(7) Uani d 0.804(3) A 2
H H37A 0.657154 1.010536 0.429247 0.034 Uiso calc 0.804(3) A 2
C C38 0.7576(4) 1.0599(2) 0.4967(2) 0.0290(7) Uani d 1 . .
C C39 0.7749(4) 1.0688(2) 0.5694(2) 0.0306(7) Uani d 1 . .
H H39 0.708477 1.055286 0.610218 0.037 Uiso calc 1 . .
C C40 0.8900(4) 1.0975(2) 0.5814(2) 0.0349(8) Uani d 1 . .
H H40 0.902000 1.100865 0.631491 0.042 Uiso calc 1 . .
C C41 0.9676(4) 1.1144(2) 0.4559(2) 0.0374(8) Uani d 1 . .
H H41 1.033923 1.130944 0.415906 0.045 Uiso calc 1 . .
C C42 0.8571(4) 1.0850(2) 0.4393(2) 0.0328(7) Uani d 1 . .
H H42 0.848889 1.081757 0.388645 0.039 Uiso calc 1 . .
C C43 0.5282(4) 0.5733(2) 0.9023(2) 0.0355(8) Uani d 1 . .
H H43 0.440(7) 0.584(4) 0.921(4) 0.08(2) Uiso d 1 . .
C C44 0.6424(5) 0.5598(3) 0.9423(3) 0.0474(11) Uani d 1 . .
H H44 0.623(5) 0.548(3) 0.999(3) 0.039(12) Uiso d 1 . .
C C45 0.6619(4) 0.5637(3) 0.7920(2) 0.0357(8) Uani d 1 . .
H H45 0.669(5) 0.559(3) 0.740(3) 0.049(14) Uiso d 1 . .
C C46 0.7790(4) 0.5509(3) 0.8276(3) 0.0504(11) Uani d 1 . .
H H46 0.864811 0.544804 0.799606 0.060 Uiso calc 1 . .
C C47 0.7708(5) 0.5470(3) 0.9048(3) 0.0553(13) Uani d 1 . .
C C48 0.9116(5) 0.5311(4) 0.9359(3) 0.0564(12) Uani d 0.780(3) B 1
H H48 0.979718 0.546750 0.892328 0.068 Uiso calc 0.780(3) B 1
C C49 0.9127(4) 0.5859(2) 0.9917(2) 0.0353(8) Uani d 0.5 B 1
H H49A 0.839985 0.574534 1.032719 0.042 Uiso calc 0.5 B 1
H H49B 0.893478 0.648148 0.965227 0.042 Uiso calc 0.5 B 1
C C50 0.9467(5) 0.4340(4) 0.9720(3) 0.0576(12) Uani d 0.280(3) B 1
O O5 0.8271(8) 0.4176(12) 1.0225(6) 0.079(6) Uani d 0.280(3) B 1
H H5 0.806348 0.455489 1.048132 0.119 Uiso calc 0.280(3) B 1
C C48A 0.9116(5) 0.5311(4) 0.9359(3) 0.0564(12) Uani d 0.220(3) B 2
O O5A 1.0270(11) 0.5183(14) 0.8816(8) 0.093(8) Uani d 0.220(3) B 2
H H5A 1.027672 0.563996 0.847018 0.139 Uiso calc 0.220(3) B 2
C C49A 0.9127(4) 0.5859(2) 0.9917(2) 0.0353(8) Uani d 0.5 B 2
H H49C 0.839985 0.574534 1.032719 0.042 Uiso calc 0.5 B 2
H H49D 0.893478 0.648148 0.965227 0.042 Uiso calc 0.5 B 2
C C50A 0.9467(5) 0.4340(4) 0.9720(3) 0.0576(12) Uani d 0.720(3) B 2
H H50A 0.876213 0.419748 1.014586 0.069 Uiso calc 0.720(3) B 2
C C51 0.9490(4) 0.3750(2) 0.9209(2) 0.0468(10) Uani d 1 . .
C C53 0.8528(4) 0.3206(3) 0.9372(3) 0.111(3) Uani d 1 B .
H H53 0.789970 0.320956 0.980445 0.133 Uiso calc 1 . .
C C55 0.8485(5) 0.2656(3) 0.8901(4) 0.174(5) Uani d 1 B .
H H55 0.782664 0.228401 0.901147 0.208 Uiso calc 1 . .
N N4 0.9404(6) 0.2650(3) 0.8267(3) 0.134(3) Uani d 1 B .
C C54 1.0366(5) 0.3195(3) 0.8105(2) 0.103(3) Uani d 1 B .
H H54 1.099441 0.319072 0.767203 0.123 Uiso calc 1 . .
C C52 1.0410(3) 0.3744(3) 0.8576(2) 0.0742(19) Uani d 1 B .
H H52 1.106750 0.411628 0.846500 0.089 Uiso calc 1 . .
C C26 0.5214(11) 0.1470(6) 0.9684(4) 0.061(3) Uani d 0.5 C 1
H H26A 0.616372 0.154866 0.957939 0.091 Uiso calc 0.5 C 1
H H26B 0.516540 0.089707 1.002453 0.091 Uiso calc 0.5 C 1
H H26C 0.469969 0.192354 0.992670 0.091 Uiso calc 0.5 C 1
C C27 0.5427(10) 0.0834(4) 0.8566(5) 0.058(3) Uani d 0.5 C 1
H H27A 0.513353 0.085845 0.806570 0.086 Uiso calc 0.5 C 1
H H27B 0.533855 0.026827 0.890880 0.086 Uiso calc 0.5 C 1
H H27C 0.637757 0.091229 0.851289 0.086 Uiso calc 0.5 C 1
C C28 0.3131(7) 0.1412(5) 0.9125(6) 0.051(2) Uani d 0.5 C 1
H H28A 0.264481 0.190021 0.933403 0.076 Uiso calc 0.5 C 1
H H28B 0.312216 0.086774 0.951490 0.076 Uiso calc 0.5 C 1
H H28C 0.268519 0.138766 0.868267 0.076 Uiso calc 0.5 C 1
C C0AA 0.5961(8) 0.1027(6) 0.8997(7) 0.071(3) Uani d 0.5 C 2
H H0AA 0.644535 0.100849 0.849988 0.107 Uiso calc 0.5 C 2
H H0AB 0.590392 0.043303 0.928993 0.107 Uiso calc 0.5 C 2
H H0AC 0.645196 0.130384 0.927534 0.107 Uiso calc 0.5 C 2
C C1AA 0.3596(11) 0.1465(7) 0.9560(6) 0.073(4) Uani d 0.5 C 2
H H1AA 0.379912 0.180945 0.989261 0.110 Uiso calc 0.5 C 2
H H1AB 0.366686 0.085460 0.983866 0.110 Uiso calc 0.5 C 2
H H1AC 0.267207 0.168462 0.939871 0.110 Uiso calc 0.5 C 2
C C2AA 0.3960(15) 0.1147(9) 0.8290(6) 0.107(6) Uani d 0.5 C 2
H H2AA 0.303330 0.145350 0.819599 0.160 Uiso calc 0.5 C 2
H H2AB 0.394888 0.052560 0.850159 0.160 Uiso calc 0.5 C 2
H H2AC 0.452939 0.122444 0.780994 0.160 Uiso calc 0.5 C 2
O O7 1.1954(4) 1.1587(3) 0.5891(3) 0.0783(14) Uani d 1 . .
H H7 1.133791 1.142218 0.571960 0.118 Uiso calc 1 . .
C C01L 1.1381(7) 1.2333(5) 0.6198(4) 0.0748(17) Uani d 1 . .
H H01A 1.086957 1.214753 0.669345 0.090 Uiso calc 1 . .
H H01B 1.074670 1.274722 0.584483 0.090 Uiso calc 1 . .
C C01U 1.2478(11) 1.2749(10) 0.6298(8) 0.165(6) Uani d 1 . .
H H01C 1.305830 1.285293 0.582364 0.247 Uiso calc 1 . .
H H01D 1.301677 1.237041 0.670843 0.247 Uiso calc 1 . .
H H01E 1.209936 1.330458 0.643081 0.247 Uiso calc 1 . .

loop_
_atom_site_aniso_label
_atom_site_aniso_U_11
_atom_site_aniso_U_22
_atom_site_aniso_U_33
_atom_site_aniso_U_12
_atom_site_aniso_U_13
_atom_site_aniso_U_23
Co1 0.0249(2) 0.0139(2) 0.0232(2) -0.00038(14) -0.00043(15) 0.00102(14)
O1 0.0284(11) 0.0226(11) 0.0307(12) -0.0036(9) 0.0011(9) -0.0065(9)
O2 0.0267(11) 0.0260(11) 0.0298(12) -0.0013(9) -0.0014(9) -0.0057(9)
O3 0.0306(11) 0.0169(10) 0.0234(10) -0.0021(8) 0.0031(9) -0.0008(8)
O4 0.0364(13) 0.0214(11) 0.0290(12) -0.0021(9) 0.0084(10) -0.0011(9)
N1 0.0264(13) 0.0150(11) 0.0239(12) -0.0014(9) -0.0042(10) 0.0008(9)
N2 0.0347(16) 0.0221(13) 0.0490(19) -0.0003(11) -0.0063(14) -0.0060(12)
N3 0.0275(13) 0.0201(12) 0.0263(13) 0.0017(10) -0.0015(11) -0.0004(10)
C1 0.0252(14) 0.0187(13) 0.0301(15) -0.0026(11) -0.0003(12) -0.0016(11)
C2 0.0259(15) 0.0214(14) 0.0264(15) -0.0055(11) 0.0050(12) -0.0030(11)
C3 0.0289(16) 0.0226(14) 0.0332(17) -0.0061(12) 0.0016(13) -0.0050(12)
C4 0.0262(16) 0.0305(16) 0.0374(18) -0.0006(13) -0.0040(14) -0.0088(14)
C5 0.0297(17) 0.0234(15) 0.043(2) 0.0000(12) -0.0029(15) -0.0081(14)
C6 0.0299(16) 0.0207(14) 0.0346(17) -0.0019(12) -0.0007(13) -0.0058(12)
C7 0.037(2) 0.037(2) 0.051(2) 0.0124(16) -0.0110(18) -0.0189(18)
C8 0.065(3) 0.057(3) 0.054(3) 0.024(2) -0.005(2) -0.025(2)
C9 0.042(2) 0.069(3) 0.067(3) 0.005(2) 0.006(2) -0.027(3)
C10 0.085(4) 0.049(3) 0.059(3) 0.028(3) 0.002(3) -0.007(2)
C11 0.0321(17) 0.0331(17) 0.0357(18) -0.0069(14) -0.0010(14) -0.0095(14)
C12 0.041(2) 0.0370(19) 0.044(2) -0.0139(16) 0.0005(17) -0.0159(16)
C13 0.042(2) 0.040(2) 0.0319(18) -0.0075(16) 0.0012(15) -0.0067(15)
C14 0.036(2) 0.061(3) 0.047(2) -0.0013(19) -0.0092(18) -0.021(2)
C15 0.0287(15) 0.0176(13) 0.0282(15) 0.0003(11) 0.0014(12) 0.0004(11)
C16 0.0242(14) 0.0162(12) 0.0261(14) 0.0003(10) -0.0014(11) -0.0008(10)
C17 0.0264(14) 0.0163(13) 0.0290(15) -0.0004(11) -0.0024(12) -0.0018(11)
C18 0.0340(17) 0.0170(14) 0.0372(18) -0.0013(12) 0.0009(14) 0.0008(12)
C19 0.048(2) 0.0171(14) 0.0392(19) -0.0011(14) 0.0104(17) 0.0044(13)
C20 0.0395(19) 0.0221(15) 0.0337(18) -0.0014(13) 0.0116(15) 0.0047(13)
C21 0.0363(17) 0.0204(14) 0.0284(16) -0.0029(12) 0.0004(13) -0.0039(12)
C22 0.037(2) 0.041(2) 0.045(2) -0.0139(16) 0.0154(17) -0.0175(17)
C23 0.065(3) 0.0324(19) 0.0326(19) 0.0004(18) -0.0118(19) -0.0069(15)
C24 0.052(2) 0.0268(17) 0.0370(19) -0.0031(16) 0.0055(17) -0.0083(14)
C25 0.068(3) 0.0179(17) 0.075(3) -0.0023(18) 0.023(3) 0.0097(19)
C29 0.0269(14) 0.0169(12) 0.0251(14) -0.0011(11) -0.0032(12) -0.0018(10)
C30 0.046(2) 0.0176(14) 0.0281(16) -0.0056(13) -0.0055(14) -0.0012(11)
C31 0.053(2) 0.0154(13) 0.0292(16) -0.0084(13) -0.0024(15) -0.0009(11)
C32 0.0280(15) 0.0194(13) 0.0258(15) -0.0019(11) -0.0054(12) 0.0010(11)
C33 0.0299(15) 0.0152(13) 0.0286(15) 0.0004(11) -0.0047(12) 0.0006(11)
C34 0.0316(16) 0.0154(13) 0.0287(15) -0.0018(11) -0.0035(13) 0.0031(11)
C36 0.0314(16) 0.0160(13) 0.0332(17) -0.0018(11) -0.0033(13) 0.0032(11)
C37 0.0317(16) 0.0168(13) 0.0319(16) -0.0011(11) -0.0018(13) 0.0016(11)
O6 0.043(7) 0.022(6) 0.036(7) -0.007(5) 0.000(6) 0.005(5)
C34A 0.0316(16) 0.0154(13) 0.0287(15) -0.0018(11) -0.0035(13) 0.0031(11)
O6A 0.022(3) 0.014(3) 0.027(3) 0.001(2) 0.002(3) 0.003(2)
C36A 0.0314(16) 0.0160(13) 0.0332(17) -0.0018(11) -0.0033(13) 0.0032(11)
C37A 0.0317(16) 0.0168(13) 0.0319(16) -0.0011(11) -0.0018(13) 0.0016(11)
C38 0.0308(16) 0.0166(13) 0.0338(17) 0.0004(11) -0.0025(13) 0.0012(12)
C39 0.0381(18) 0.0188(14) 0.0300(16) 0.0001(12) -0.0011(14) -0.0013(12)
C40 0.0392(19) 0.0205(15) 0.042(2) 0.0037(13) -0.0082(16) -0.0061(13)
C41 0.0365(19) 0.0249(16) 0.046(2) -0.0037(14) 0.0031(16) -0.0039(15)
C42 0.0359(18) 0.0221(15) 0.0352(18) -0.0026(13) 0.0006(14) -0.0011(13)
C43 0.043(2) 0.0309(17) 0.0274(17) 0.0010(15) -0.0053(15) -0.0024(13)
C44 0.062(3) 0.038(2) 0.040(2) 0.0081(19) -0.022(2) -0.0109(17)
C45 0.0291(17) 0.0364(19) 0.041(2) 0.0002(14) -0.0045(15) -0.0109(15)
C46 0.031(2) 0.058(3) 0.066(3) 0.0111(18) -0.015(2) -0.031(2)
C47 0.048(2) 0.051(3) 0.073(3) 0.023(2) -0.035(2) -0.035(2)
C48 0.053(3) 0.059(3) 0.055(3) 0.002(2) -0.015(2) -0.014(2)
C49 0.0367(19) 0.0313(17) 0.0323(18) 0.0061(14) -0.0065(15) -0.0046(14)
C50 0.0579(15) 0.0569(15) 0.0573(15) -0.0074(9) -0.0074(9) -0.0127(9)
O5 0.031(6) 0.133(14) 0.040(6) -0.009(7) -0.004(5) 0.036(8)
C48A 0.053(3) 0.059(3) 0.055(3) 0.002(2) -0.015(2) -0.014(2)
O5A 0.090(14) 0.17(2) 0.038(8) -0.095(16) -0.008(9) 0.005(11)
C49A 0.0367(19) 0.0313(17) 0.0323(18) 0.0061(14) -0.0065(15) -0.0046(14)
C50A 0.0579(15) 0.0569(15) 0.0573(15) -0.0074(9) -0.0074(9) -0.0127(9)
C51 0.044(2) 0.039(2) 0.057(3) -0.0016(17) -0.020(2) -0.0065(19)
C53 0.114(5) 0.088(4) 0.139(5) -0.037(4) 0.008(4) -0.032(4)
C55 0.178(7) 0.177(7) 0.184(7) -0.053(5) -0.017(5) -0.058(5)
N4 0.156(5) 0.114(4) 0.146(5) -0.021(4) -0.019(4) -0.055(4)
C54 0.105(4) 0.108(4) 0.095(4) 0.006(4) -0.022(3) -0.035(4)
C52 0.060(3) 0.104(5) 0.055(3) 0.022(3) -0.026(3) -0.029(3)
C26 0.086(8) 0.033(4) 0.046(5) -0.001(4) -0.010(5) 0.016(4)
C27 0.069(6) 0.018(3) 0.064(6) 0.003(4) 0.019(5) 0.010(3)
C28 0.058(5) 0.018(3) 0.063(6) -0.010(3) 0.022(5) 0.007(4)
C0AA 0.075(7) 0.028(4) 0.081(8) 0.009(4) -0.001(6) 0.025(5)
C1AA 0.088(9) 0.036(5) 0.075(8) -0.014(5) 0.024(7) 0.012(5)
C2AA 0.141(13) 0.068(8) 0.097(10) -0.044(9) 0.009(9) 0.018(7)
O7 0.045(2) 0.087(3) 0.124(4) -0.004(2) -0.012(2) -0.065(3)
C01L 0.079(4) 0.083(4) 0.070(4) -0.022(3) -0.006(3) -0.026(3)
C01U 0.089(6) 0.238(15) 0.236(14) -0.066(8) 0.012(8) -0.163(13)

loop_
_atom_type_symbol
_atom_type_description
_atom_type_scat_dispersion_real
_atom_type_scat_dispersion_imag
_atom_type_scat_source
C C 0.0033 0.0016 'International Tables Vol C Tables 4.2.6.8 and 6.1.1.4'
H H 0.0000 0.0000 'International Tables Vol C Tables 4.2.6.8 and 6.1.1.4'
Co Co 0.3494 0.9721 'International Tables Vol C Tables 4.2.6.8 and 6.1.1.4'
N N 0.0061 0.0033 'International Tables Vol C Tables 4.2.6.8 and 6.1.1.4'
O O 0.0106 0.0060 'International Tables Vol C Tables 4.2.6.8 and 6.1.1.4'

loop_
_geom_angle_atom_site_label_1
_geom_angle_atom_site_label_2
_geom_angle_atom_site_label_3
_geom_angle_site_symmetry_1
_geom_angle_site_symmetry_3
_geom_angle
O1 Co1 O2 . . 88.39(11)
O1 Co1 O3 . . 88.19(11)
O1 Co1 O4 . . 91.63(12)
O1 Co1 N1 . . 88.40(11)
O1 Co1 N3 . . 178.52(11)
O2 Co1 O3 . . 175.44(11)
O2 Co1 O4 . . 90.99(11)
O2 Co1 N1 . . 90.96(11)
O2 Co1 N3 . . 92.99(11)
O3 Co1 O4 . . 86.09(10)
O3 Co1 N1 . . 91.96(11)
O3 Co1 N3 . . 90.46(11)
O4 Co1 N1 . . 178.05(11)
O4 Co1 N3 . . 88.89(12)
N1 Co1 N3 . . 91.04(12)
C2 O1 Co1 . . 109.5(2)
C1 O2 Co1 . . 108.0(2)
C16 O3 Co1 . . 110.9(2)
C15 O4 Co1 . . 110.1(2)
C29 N1 Co1 . . 121.3(2)
C29 N1 C30 . . 117.7(3)
C30 N1 Co1 . . 120.9(2)
C41 N2 C40 . . 117.8(3)
C43 N3 Co1 . . 122.9(3)
C43 N3 C45 . . 117.5(3)
C45 N3 Co1 . . 119.3(3)
O2 C1 C2 . . 117.2(3)
O2 C1 C6 . . 122.2(3)
C6 C1 C2 . . 120.6(3)
O1 C2 C1 . . 115.3(3)
O1 C2 C3 . . 124.1(3)
C3 C2 C1 . . 120.5(3)
C2 C3 C11 . . 120.1(3)
C4 C3 C2 . . 116.8(3)
C4 C3 C11 . . 123.1(3)
C3 C4 H4 . . 118.1
C3 C4 C5 . . 123.7(3)
C5 C4 H4 . . 118.1
C4 C5 C7 . . 120.3(3)
C6 C5 C4 . . 117.8(3)
C6 C5 C7 . . 121.8(3)
C1 C6 H6 . . 119.7
C5 C6 C1 . . 120.5(3)
C5 C6 H6 . . 119.7
C5 C7 C8 . . 112.5(3)
C5 C7 C9 . . 108.9(4)
C8 C7 C9 . . 105.4(4)
C10 C7 C5 . . 110.9(4)
C10 C7 C8 . . 110.4(4)
C10 C7 C9 . . 108.6(5)
C7 C8 H8A . . 109.5
C7 C8 H8B . . 109.5
C7 C8 H8C . . 109.5
H8A C8 H8B . . 109.5
H8A C8 H8C . . 109.5
H8B C8 H8C . . 109.5
C7 C9 H9A . . 109.5
C7 C9 H9B . . 109.5
C7 C9 H9C . . 109.5
H9A C9 H9B . . 109.5
H9A C9 H9C . . 109.5
H9B C9 H9C . . 109.5
C7 C10 H10A . . 109.5
C7 C10 H10B . . 109.5
C7 C10 H10C . . 109.5
H10A C10 H10B . . 109.5
H10A C10 H10C . . 109.5
H10B C10 H10C . . 109.5
C3 C11 C12 . . 110.5(3)
C3 C11 C14 . . 111.9(3)
C13 C11 C3 . . 110.2(3)
C13 C11 C12 . . 107.6(3)
C13 C11 C14 . . 108.7(3)
C14 C11 C12 . . 107.8(3)
C11 C12 H12A . . 109.5
C11 C12 H12B . . 109.5
C11 C12 H12C . . 109.5
H12A C12 H12B . . 109.5
H12A C12 H12C . . 109.5
H12B C12 H12C . . 109.5
C11 C13 H13A . . 109.5
C11 C13 H13B . . 109.5
C11 C13 H13C . . 109.5
H13A C13 H13B . . 109.5
H13A C13 H13C . . 109.5
H13B C13 H13C . . 109.5
C11 C14 H14A . . 109.5
C11 C14 H14B . . 109.5
C11 C14 H14C . . 109.5
H14A C14 H14B . . 109.5
H14A C14 H14C . . 109.5
H14B C14 H14C . . 109.5
O4 C15 C16 . . 117.0(3)
O4 C15 C20 . . 123.2(3)
C20 C15 C16 . . 119.8(3)
O3 C16 C15 . . 115.8(3)
O3 C16 C17 . . 123.7(3)
C17 C16 C15 . . 120.4(3)
C16 C17 C21 . . 120.6(3)
C18 C17 C16 . . 116.5(3)
C18 C17 C21 . . 122.8(3)
C17 C18 H18 . . 118.1
C17 C18 C19 . . 123.8(3)
C19 C18 H18 . . 118.1
C18 C19 C25 . . 120.0(3)
C20 C19 C18 . . 119.3(3)
C20 C19 C25 . . 120.7(3)
C15 C20 H20 . . 120.0
C19 C20 C15 . . 120.1(3)
C19 C20 H20 . . 120.0
C17 C21 C22 . . 109.5(3)
C17 C21 C24 . . 111.7(3)
C22 C21 C24 . . 107.6(3)
C23 C21 C17 . . 110.5(3)
C23 C21 C22 . . 109.7(3)
C23 C21 C24 . . 107.8(3)
C21 C22 H22A . . 109.5
C21 C22 H22B . . 109.5
C21 C22 H22C . . 109.5
H22A C22 H22B . . 109.5
H22A C22 H22C . . 109.5
H22B C22 H22C . . 109.5
C21 C23 H23A . . 109.5
C21 C23 H23B . . 109.5
C21 C23 H23C . . 109.5
H23A C23 H23B . . 109.5
H23A C23 H23C . . 109.5
H23B C23 H23C . . 109.5
C21 C24 H24A . . 109.5
C21 C24 H24B . . 109.5
C21 C24 H24C . . 109.5
H24A C24 H24B . . 109.5
H24A C24 H24C . . 109.5
H24B C24 H24C . . 109.5
C19 C25 C26 . . 105.0(4)
C19 C25 C2AA . . 100.8(6)
C27 C25 C19 . . 115.6(4)
C27 C25 C26 . . 104.9(5)
C27 C25 C28 . . 115.1(5)
C28 C25 C19 . . 110.9(4)
C28 C25 C26 . . 103.9(5)
C0AA C25 C19 . . 110.7(5)
C0AA C25 C2AA . . 105.5(6)
C1AA C25 C19 . . 115.1(5)
C1AA C25 C0AA . . 116.8(6)
C1AA C25 C2AA . . 106.0(6)
N1 C29 H29 . . 118.9
N1 C29 C32 . . 122.1(3)
C32 C29 H29 . . 118.9
N1 C30 H30 . . 118.6
N1 C30 C31 . . 122.9(3)
C31 C30 H30 . . 118.6
C30 C31 H31 . . 120.0
C30 C31 C33 . . 120.0(3)
C33 C31 H31 . . 120.0
C29 C32 H32 . . 119.8
C29 C32 C33 . . 120.3(3)
C33 C32 H32 . . 119.8
C31 C33 C32 . . 117.0(3)
C31 C33 C34 . . 122.1(3)
C31 C33 C34A . . 122.1(3)
C32 C33 C34 . . 120.8(3)
C32 C33 C34A . . 120.8(3)
C33 C34 H34 . . 109.5
C33 C34 C36 . . 110.5(3)
C33 C34 C37 . 2_676 109.2(3)
C36 C34 H34 . . 109.5
C36 C34 C37 . 2_676 108.8(3)
C37 C34 H34 2_676 . 109.5
C34 C36 H36A . . 109.2
C34 C36 H36B . . 109.2
C34 C36 C37 . . 112.2(3)
H36A C36 H36B . . 107.9
C37 C36 H36A . . 109.2
C37 C36 H36B . . 109.2
O6 C37 C36 . . 103.9(5)
O6 C37 C38 . . 115.9(6)
C38 C37 C36 . . 111.4(3)
C37 O6 H6A . . 109.5
C33 C34A C36A . . 110.5(3)
O6A C34A C33 . . 109.9(4)
O6A C34A C36A . . 108.5(4)
C34A O6A H6AA . . 109.5
C34A C36A H36C . . 109.2
C34A C36A H36D . . 109.2
C34A C36A C37A . . 112.2(3)
H36C C36A H36D . . 107.9
C37A C36A H36C . . 109.2
C37A C36A H36D . . 109.2
C34A C37A H37A 2_676 . 108.4
C36A C37A H37A . . 108.4
C38 C37A C34A . 2_676 111.0(3)
C38 C37A C36A . . 111.4(3)
C38 C37A H37A . . 108.4
C39 C38 C37 . . 122.4(3)
C39 C38 C37A . . 122.4(3)
C42 C38 C37 . . 121.2(3)
C42 C38 C37A . . 121.2(3)
C42 C38 C39 . . 116.5(3)
C38 C39 H39 . . 120.3
C40 C39 C38 . . 119.4(3)
C40 C39 H39 . . 120.3
N2 C40 C39 . . 123.3(4)
N2 C40 H40 . . 118.4
C39 C40 H40 . . 118.4
N2 C41 H41 . . 118.7
N2 C41 C42 . . 122.7(4)
C42 C41 H41 . . 118.7
C38 C42 H42 . . 119.8
C41 C42 C38 . . 120.3(4)
C41 C42 H42 . . 119.8
N3 C43 H43 . . 111(4)
N3 C43 C44 . . 122.1(4)
C44 C43 H43 . . 126(4)
C43 C44 H44 . . 114(3)
C43 C44 C47 . . 119.5(4)
C47 C44 H44 . . 125(3)
N3 C45 H45 . . 118(3)
N3 C45 C46 . . 123.6(4)
C46 C45 H45 . . 118(3)
C45 C46 H46 . . 120.4
C45 C46 C47 . . 119.1(4)
C47 C46 H46 . . 120.4
C44 C47 C48 . . 129.5(5)
C44 C47 C48A . . 129.5(5)
C46 C47 C44 . . 118.0(4)
C46 C47 C48 . . 112.4(5)
C46 C47 C48A . . 112.4(5)
C47 C48 H48 . . 108.7
C49 C48 C47 . . 111.3(4)
C49 C48 H48 . . 108.7
C49 C48 C50 . . 112.2(4)
C50 C48 C47 . . 107.1(5)
C50 C48 H48 . . 108.7
C48 C49 H49A . . 109.2
C48 C49 H49B . . 109.2
C48 C49 C50 . 2_767 111.9(4)
H49A C49 H49B . . 107.9
C50 C49 H49A 2_767 . 109.2
C50 C49 H49B 2_767 . 109.2
O5 C50 C48 . . 102.5(8)
O5 C50 C51 . . 101.5(9)
C51 C50 C48 . . 115.9(4)
C50 O5 H5 . . 109.5
O5A C48A C47 . . 115.8(8)
O5A C48A C49A . . 120.3(9)
O5A C48A C50A . . 86.9(9)
C49A C48A C47 . . 111.3(4)
C49A C48A C50A . . 112.2(4)
C50A C48A C47 . . 107.1(5)
C48A O5A H5A . . 109.5
C48A C49A H49C . . 109.2
C48A C49A H49D . . 109.2
H49C C49A H49D . . 107.9
C50A C49A H49C 2_767 . 109.2
C50A C49A H49D 2_767 . 109.2
C48A C50A H50A . . 107.2
C49A C50A H50A 2_767 . 107.2
C51 C50A C48A . . 115.9(4)
C51 C50A C49A . 2_767 109.5(4)
C51 C50A H50A . . 107.2
C53 C51 C50 . . 117.7(3)
C53 C51 C50A . . 117.7(3)
C53 C51 C52 . . 120.0
C52 C51 C50 . . 122.3(3)
C52 C51 C50A . . 122.3(3)
C51 C53 H53 . . 120.0
C51 C53 C55 . . 120.0
C55 C53 H53 . . 120.0
C53 C55 H55 . . 120.0
N4 C55 C53 . . 120.0
N4 C55 H55 . . 120.0
C55 N4 C54 . . 120.0
N4 C54 H54 . . 120.0
C52 C54 N4 . . 120.0
C52 C54 H54 . . 120.0
C51 C52 H52 . . 120.0
C54 C52 C51 . . 120.0
C54 C52 H52 . . 120.0
C25 C26 H26A . . 109.5
C25 C26 H26B . . 109.5
C25 C26 H26C . . 109.5
H26A C26 H26B . . 109.5
H26A C26 H26C . . 109.5
H26B C26 H26C . . 109.5
C25 C27 H27A . . 109.5
C25 C27 H27B . . 109.5
C25 C27 H27C . . 109.5
H27A C27 H27B . . 109.5
H27A C27 H27C . . 109.5
H27B C27 H27C . . 109.5
C25 C28 H28A . . 109.5
C25 C28 H28B . . 109.5
C25 C28 H28C . . 109.5
H28A C28 H28B . . 109.5
H28A C28 H28C . . 109.5
H28B C28 H28C . . 109.5
C25 C0AA H0AA . . 109.5
C25 C0AA H0AB . . 109.5
C25 C0AA H0AC . . 109.5
H0AA C0AA H0AB . . 109.5
H0AA C0AA H0AC . . 109.5
H0AB C0AA H0AC . . 109.5
C25 C1AA H1AA . . 109.5
C25 C1AA H1AB . . 109.5
C25 C1AA H1AC . . 109.5
H1AA C1AA H1AB . . 109.5
H1AA C1AA H1AC . . 109.5
H1AB C1AA H1AC . . 109.5
C25 C2AA H2AA . . 109.5
C25 C2AA H2AB . . 109.5
C25 C2AA H2AC . . 109.5
H2AA C2AA H2AB . . 109.5
H2AA C2AA H2AC . . 109.5
H2AB C2AA H2AC . . 109.5
C01L O7 H7 . . 109.5
O7 C01L H01A . . 110.0
O7 C01L H01B . . 110.0
O7 C01L C01U . . 108.6(7)
H01A C01L H01B . . 108.4
C01U C01L H01A . . 110.0
C01U C01L H01B . . 110.0
C01L C01U H01C . . 109.5
C01L C01U H01D . . 109.5
C01L C01U H01E . . 109.5
H01C C01U H01D . . 109.5
H01C C01U H01E . . 109.5
H01D C01U H01E . . 109.5

loop_
_geom_bond_atom_site_label_1
_geom_bond_atom_site_label_2
_geom_bond_site_symmetry_2
_geom_bond_distance
Co1 O1 . 1.863(3)
Co1 O2 . 1.880(3)
Co1 O3 . 1.905(2)
Co1 O4 . 1.917(2)
Co1 N1 . 1.941(3)
Co1 N3 . 1.955(3)
O1 C2 . 1.343(4)
O2 C1 . 1.341(4)
O3 C16 . 1.307(4)
O4 C15 . 1.305(4)
N1 C29 . 1.347(4)
N1 C30 . 1.347(4)
N2 C40 . 1.337(5)
N2 C41 . 1.336(6)
N3 C43 . 1.342(5)
N3 C45 . 1.349(5)
C1 C2 . 1.423(5)
C1 C6 . 1.397(5)
C2 C3 . 1.408(5)
C3 C4 . 1.405(5)
C3 C11 . 1.533(5)
C4 H4 . 0.9500
C4 C5 . 1.419(5)
C5 C6 . 1.391(5)
C5 C7 . 1.533(5)
C6 H6 . 0.9500
C7 C8 . 1.547(7)
C7 C9 . 1.552(7)
C7 C10 . 1.488(7)
C8 H8A . 0.9800
C8 H8B . 0.9800
C8 H8C . 0.9800
C9 H9A . 0.9800
C9 H9B . 0.9800
C9 H9C . 0.9800
C10 H10A . 0.9800
C10 H10B . 0.9800
C10 H10C . 0.9800
C11 C12 . 1.552(5)
C11 C13 . 1.530(5)
C11 C14 . 1.540(6)
C12 H12A . 0.9800
C12 H12B . 0.9800
C12 H12C . 0.9800
C13 H13A . 0.9800
C13 H13B . 0.9800
C13 H13C . 0.9800
C14 H14A . 0.9800
C14 H14B . 0.9800
C14 H14C . 0.9800
C15 C16 . 1.447(5)
C15 C20 . 1.406(4)
C16 C17 . 1.427(4)
C17 C18 . 1.388(4)
C17 C21 . 1.528(5)
C18 H18 . 0.9500
C18 C19 . 1.418(5)
C19 C20 . 1.380(5)
C19 C25 . 1.544(5)
C20 H20 . 0.9500
C21 C22 . 1.540(5)
C21 C23 . 1.521(5)
C21 C24 . 1.543(5)
C22 H22A . 0.9800
C22 H22B . 0.9800
C22 H22C . 0.9800
C23 H23A . 0.9800
C23 H23B . 0.9800
C23 H23C . 0.9800
C24 H24A . 0.9800
C24 H24B . 0.9800
C24 H24C . 0.9800
C25 C26 . 1.630(7)
C25 C27 . 1.482(5)
C25 C28 . 1.497(7)
C25 C0AA . 1.488(7)
C25 C1AA . 1.470(7)
C25 C2AA . 1.612(8)
C29 H29 . 0.9500
C29 C32 . 1.390(4)
C30 H30 . 0.9500
C30 C31 . 1.386(4)
C31 H31 . 0.9500
C31 C33 . 1.386(5)
C32 H32 . 0.9500
C32 C33 . 1.393(4)
C33 C34 . 1.529(4)
C33 C34A . 1.529(4)
C34 H34 . 1.0000
C34 C36 . 1.534(5)
C34 C37 2_676 1.565(5)
C36 H36A . 0.9900
C36 H36B . 0.9900
C36 C37 . 1.546(4)
C37 O6 . 1.4504(11)
C37 C38 . 1.519(5)
O6 H6A . 0.8400
C34A O6A . 1.4508(11)
C34A C36A . 1.534(5)
O6A H6AA . 0.8400
C36A H36C . 0.9900
C36A H36D . 0.9900
C36A C37A . 1.546(4)
C37A H37A . 1.0000
C37A C38 . 1.519(5)
C38 C39 . 1.402(5)
C38 C42 . 1.398(5)
C39 H39 . 0.9500
C39 C40 . 1.388(5)
C40 H40 . 0.9500
C41 H41 . 0.9500
C41 C42 . 1.384(6)
C42 H42 . 0.9500
C43 H43 . 0.91(7)
C43 C44 . 1.387(6)
C44 H44 . 1.00(5)
C44 C47 . 1.393(8)
C45 H45 . 0.97(5)
C45 C46 . 1.367(6)
C46 H46 . 0.9500
C46 C47 . 1.383(7)
C47 C48 . 1.540(7)
C47 C48A . 1.540(7)
C48 H48 . 1.0000
C48 C49 . 1.508(7)
C48 C50 . 1.526(8)
C49 H49A . 0.9900
C49 H49B . 0.9900
C49 C50 2_767 1.575(7)
C50 O5 . 1.4505(11)
C50 C51 . 1.484(6)
O5 H5 . 0.8400
C48A O5A . 1.4504(11)
C48A C49A . 1.508(7)
C48A C50A . 1.526(8)
O5A H5A . 0.8400
C49A H49C . 0.9900
C49A H49D . 0.9900
C49A C50A 2_767 1.575(7)
C50A H50A . 1.0000
C50A C51 . 1.484(6)
C51 C53 . 1.3900
C51 C52 . 1.3900
C53 H53 . 0.9500
C53 C55 . 1.3900
C55 H55 . 0.9500
C55 N4 . 1.3900
N4 C54 . 1.3900
C54 H54 . 0.9500
C54 C52 . 1.3900
C52 H52 . 0.9500
C26 H26A . 0.9800
C26 H26B . 0.9800
C26 H26C . 0.9800
C27 H27A . 0.9800
C27 H27B . 0.9800
C27 H27C . 0.9800
C28 H28A . 0.9800
C28 H28B . 0.9800
C28 H28C . 0.9800
C0AA H0AA . 0.9800
C0AA H0AB . 0.9800
C0AA H0AC . 0.9800
C1AA H1AA . 0.9800
C1AA H1AB . 0.9800
C1AA H1AC . 0.9800
C2AA H2AA . 0.9800
C2AA H2AB . 0.9800
C2AA H2AC . 0.9800
O7 H7 . 0.8400
O7 C01L . 1.444(8)
C01L H01A . 0.9900
C01L H01B . 0.9900
C01L C01U . 1.451(10)
C01U H01C . 0.9800
C01U H01D . 0.9800
C01U H01E . 0.9800

_cod_database_fobs_code 2021138
